data_4060627
_journal_name_full Organometallics
_journal_paper_doi 10.1021/om0507878
_journal_year 2006
_chemical_formula_sum 'C57 H44 F3 N4 O2 Rh'
_chemical_formula_weight 976.87
_space_group_IT_number 15
_symmetry_cell_setting monoclinic
_symmetry_space_group_name_Hall '-C 2yc'
_symmetry_space_group_name_H-M 'C 1 2/c 1'
_cell_angle_alpha 90.00
_cell_angle_beta 116.9640(10)
_cell_angle_gamma 90.00
_cell_formula_units_Z 8
_cell_length_a 34.6870(18)
_cell_length_b 13.3266(7)
_cell_length_c 22.7762(11)
_cell_measurement_temperature 293(2)
_cell_volume 9384.0(8)
_diffrn_ambient_temperature 293(2)
_exptl_crystal_density_diffrn 1.383
_cod_depositor_comments
;
The following automatic conversions were performed:
'_symmetry_cell_setting' value 'MONOCLINIC' changed to 'monoclinic'
according to '/home/saulius/struct/CIF-dictionaries/cif_core.dic'
dictionary named 'cif_core.dic' version 2.4.1 from 2010-06-29.

Automatic conversion script
Id: cif_fix_enum 1527 2010-12-29 10:47:43Z saulius 
;
_cod_original_sg_symbol_H-M 'C 2/c'
_cod_database_code 4060627

loop_
_symmetry_equiv_pos_as_xyz
'x, y, z'
'-x, y, -z+1/2'
'x+1/2, y+1/2, z'
'-x+1/2, y+1/2, -z+1/2'
'-x, -y, -z'
'x, -y, z-1/2'
'-x+1/2, -y+1/2, -z'
'x+1/2, -y+1/2, z-1/2'

loop_
_atom_site_label
_atom_site_type_symbol
_atom_site_fract_x
_atom_site_fract_y
_atom_site_fract_z
_atom_site_U_iso_or_equiv
_atom_site_adp_type
_atom_site_occupancy
_atom_site_symmetry_multiplicity
_atom_site_calc_flag
_atom_site_refinement_flags
_atom_site_disorder_assembly
_atom_site_disorder_group
Rh1 Rh 0.347310(14) 0.46053(4) 0.74551(2) 0.05078(18) Uani 1 1 d . . .
O1 O 0.34756(18) 0.4900(4) 0.6240(3) 0.0894(16) Uani 1 1 d . . .
O2 O 0.3347(2) 0.5084(5) 0.8398(3) 0.111(2) Uani 1 1 d . . .
H2 H 0.3403 0.4794 0.8129 0.167 Uiso 1 1 calc R . .
N1 N 0.37401(15) 0.5990(4) 0.7519(2) 0.0581(13) Uani 1 1 d . . .
N2 N 0.40653(15) 0.4081(4) 0.8099(2) 0.0553(13) Uani 1 1 d . . .
N3 N 0.32096(15) 0.3250(4) 0.7467(2) 0.0543(12) Uani 1 1 d . . .
N4 N 0.28756(15) 0.5163(4) 0.6863(2) 0.0562(13) Uani 1 1 d . . .
C1 C 0.3517(2) 0.6833(5) 0.7183(3) 0.0623(17) Uani 1 1 d . . .
C2 C 0.3828(2) 0.7637(5) 0.7330(4) 0.082(2) Uani 1 1 d . . .
H2A H 0.3768 0.8283 0.7157 0.099 Uiso 1 1 calc R . .
C3 C 0.4215(2) 0.7294(5) 0.7756(3) 0.076(2) Uani 1 1 d . . .
H3A H 0.4470 0.7665 0.7946 0.091 Uiso 1 1 calc R . .
C4 C 0.41699(19) 0.6243(5) 0.7874(3) 0.0593(16) Uani 1 1 d . . .
C5 C 0.44972(19) 0.5623(5) 0.8278(3) 0.0585(17) Uani 1 1 d . . .
C6 C 0.44479(19) 0.4607(5) 0.8380(3) 0.0607(16) Uani 1 1 d . . .
C7 C 0.4787(2) 0.3960(6) 0.8793(3) 0.079(2) Uani 1 1 d . . .
H7A H 0.5076 0.4138 0.9031 0.095 Uiso 1 1 calc R . .
C8 C 0.4620(2) 0.3045(6) 0.8784(3) 0.082(2) Uani 1 1 d . . .
H8A H 0.4768 0.2479 0.9014 0.099 Uiso 1 1 calc R . .
C9 C 0.41620(19) 0.3122(5) 0.8341(3) 0.0618(17) Uani 1 1 d . . .
C10 C 0.3869(2) 0.2321(5) 0.8211(3) 0.0614(17) Uani 1 1 d . . .
C11 C 0.3421(2) 0.2405(5) 0.7799(3) 0.0600(16) Uani 1 1 d . . .
C12 C 0.3118(2) 0.1590(5) 0.7637(3) 0.0687(19) Uani 1 1 d . . .
H12A H 0.3179 0.0939 0.7799 0.082 Uiso 1 1 calc R . .
C13 C 0.2733(2) 0.1941(5) 0.7212(3) 0.0670(18) Uani 1 1 d . . .
H13A H 0.2477 0.1574 0.7021 0.080 Uiso 1 1 calc R . .
C14 C 0.27785(18) 0.2972(5) 0.7099(3) 0.0527(15) Uani 1 1 d . . .
C15 C 0.24494(18) 0.3595(5) 0.6670(3) 0.0534(15) Uani 1 1 d . . .
C16 C 0.24921(18) 0.4610(5) 0.6576(3) 0.0553(15) Uani 1 1 d . . .
C17 C 0.2151(2) 0.5275(5) 0.6159(3) 0.0653(18) Uani 1 1 d . . .
H17A H 0.1862 0.5104 0.5911 0.078 Uiso 1 1 calc R . .
C18 C 0.2323(2) 0.6181(5) 0.6188(3) 0.0649(17) Uani 1 1 d . . .
H18A H 0.2174 0.6753 0.5968 0.078 Uiso 1 1 calc R . .
C19 C 0.2779(2) 0.6116(5) 0.6621(3) 0.0580(16) Uani 1 1 d . . .
C20 C 0.3073(2) 0.6896(5) 0.6745(3) 0.0644(17) Uani 1 1 d . . .
C21 C 0.49491(19) 0.6036(5) 0.8645(3) 0.0637(17) Uani 1 1 d . . .
C22 C 0.5119(3) 0.6281(8) 0.9274(5) 0.127(4) Uani 1 1 d . . .
H22A H 0.4949 0.6226 0.9493 0.152 Uiso 1 1 calc R . .
C23 C 0.5550(3) 0.6625(9) 0.9628(5) 0.141(4) Uani 1 1 d . . .
H23A H 0.5662 0.6766 1.0075 0.169 Uiso 1 1 calc R . .
C24 C 0.5799(3) 0.6750(8) 0.9319(5) 0.108(3) Uani 1 1 d . . .
C25 C 0.5650(3) 0.6381(11) 0.8725(5) 0.157(5) Uani 1 1 d . . .
H25A H 0.5831 0.6345 0.8525 0.189 Uiso 1 1 calc R . .
C26 C 0.5227(3) 0.6039(12) 0.8388(5) 0.180(6) Uani 1 1 d . . .
H26A H 0.5132 0.5801 0.7961 0.216 Uiso 1 1 calc R . .
C27 C 0.6264(3) 0.7131(10) 0.9685(6) 0.163(5) Uani 1 1 d . . .
H27A H 0.6387 0.7177 0.9384 0.245 Uiso 1 1 calc R . .
H27B H 0.6431 0.6674 1.0034 0.245 Uiso 1 1 calc R . .
H27C H 0.6265 0.7782 0.9866 0.245 Uiso 1 1 calc R . .
C31 C 0.4047(2) 0.1342(5) 0.8526(4) 0.071(2) Uani 1 1 d . . .
C32 C 0.3981(3) 0.1018(7) 0.9051(4) 0.100(3) Uani 1 1 d . . .
H32A H 0.3804 0.1377 0.9185 0.120 Uiso 1 1 calc R . .
C33 C 0.4190(4) 0.0118(9) 0.9379(5) 0.132(4) Uani 1 1 d . . .
H33A H 0.4148 -0.0115 0.9730 0.158 Uiso 1 1 calc R . .
C34 C 0.4454(3) -0.0412(8) 0.9183(7) 0.128(5) Uani 1 1 d . . .
C35 C 0.4498(3) -0.0083(8) 0.8670(6) 0.126(4) Uani 1 1 d . . .
H35A H 0.4672 -0.0447 0.8534 0.151 Uiso 1 1 calc R . .
C36 C 0.4301(3) 0.0761(7) 0.8329(5) 0.106(3) Uani 1 1 d . . .
H36A H 0.4336 0.0950 0.7963 0.127 Uiso 1 1 calc R . .
C37 C 0.4690(4) -0.1348(7) 0.9603(6) 0.218(8) Uani 1 1 d . . .
H37A H 0.4865 -0.1651 0.9424 0.326 Uiso 1 1 calc R . .
H37B H 0.4480 -0.1824 0.9595 0.326 Uiso 1 1 calc R . .
H37C H 0.4871 -0.1144 1.0049 0.326 Uiso 1 1 calc R . .
C41 C 0.20161(18) 0.3117(5) 0.6258(3) 0.0550(15) Uani 1 1 d . . .
C42 C 0.1730(2) 0.2910(6) 0.6491(3) 0.081(2) Uani 1 1 d . . .
H42A H 0.1791 0.3116 0.6914 0.098 Uiso 1 1 calc R . .
C43 C 0.1344(2) 0.2393(6) 0.6111(4) 0.088(2) Uani 1 1 d . . .
H43A H 0.1150 0.2276 0.6280 0.106 Uiso 1 1 calc R . .
C44 C 0.1253(2) 0.2063(6) 0.5497(4) 0.073(2) Uani 1 1 d . . .
C45 C 0.1528(2) 0.2304(6) 0.5252(4) 0.088(2) Uani 1 1 d . . .
H45A H 0.1461 0.2124 0.4822 0.106 Uiso 1 1 calc R . .
C46 C 0.1913(2) 0.2817(6) 0.5628(3) 0.083(2) Uani 1 1 d . . .
H46A H 0.2101 0.2958 0.5450 0.100 Uiso 1 1 calc R . .
C47 C 0.0847(2) 0.1457(7) 0.5074(4) 0.115(3) Uani 1 1 d . . .
H47A H 0.0845 0.1295 0.4662 0.173 Uiso 1 1 calc R . .
H47B H 0.0595 0.1847 0.4994 0.173 Uiso 1 1 calc R . .
H47C H 0.0846 0.0850 0.5300 0.173 Uiso 1 1 calc R . .
C51 C 0.2912(2) 0.7873(5) 0.6392(4) 0.0699(19) Uani 1 1 d . . .
C52 C 0.2755(6) 0.8602(8) 0.6612(5) 0.221(9) Uani 1 1 d . . .
H52A H 0.2733 0.8528 0.7002 0.265 Uiso 1 1 calc R . .
C53 C 0.2618(6) 0.9511(8) 0.6238(6) 0.240(10) Uani 1 1 d . . .
H53A H 0.2527 1.0036 0.6413 0.288 Uiso 1 1 calc R . .
C54 C 0.2613(3) 0.9653(7) 0.5670(5) 0.101(3) Uani 1 1 d . . .
C55 C 0.2730(5) 0.8917(10) 0.5461(7) 0.209(8) Uani 1 1 d . . .
H55A H 0.2714 0.8965 0.5043 0.251 Uiso 1 1 calc R . .
C56 C 0.2885(5) 0.8013(8) 0.5806(6) 0.183(7) Uani 1 1 d . . .
H56A H 0.2971 0.7502 0.5613 0.220 Uiso 1 1 calc R . .
C57 C 0.2442(4) 1.0624(6) 0.5268(5) 0.148(5) Uani 1 1 d . . .
H57A H 0.2465 1.0574 0.4865 0.222 Uiso 1 1 calc R . .
H57B H 0.2609 1.1185 0.5519 0.222 Uiso 1 1 calc R . .
H57C H 0.2144 1.0718 0.5169 0.222 Uiso 1 1 calc R . .
C61 C 0.3746(2) 0.3306(5) 0.6648(3) 0.0660(18) Uani 1 1 d . . .
C62 C 0.4181(3) 0.3222(7) 0.6794(4) 0.096(3) Uani 1 1 d . . .
H62A H 0.4362 0.3778 0.6938 0.115 Uiso 1 1 calc R . .
C63 C 0.4342(3) 0.2295(10) 0.6721(5) 0.118(3) Uani 1 1 d . . .
H63A H 0.4632 0.2243 0.6816 0.142 Uiso 1 1 calc R . .
C64 C 0.4085(4) 0.1466(8) 0.6513(5) 0.106(3) Uani 1 1 d . . .
C65 C 0.3658(3) 0.1545(7) 0.6368(4) 0.103(3) Uani 1 1 d . . .
H65A H 0.3479 0.0986 0.6219 0.124 Uiso 1 1 calc R . .
C66 C 0.3492(3) 0.2443(6) 0.6442(4) 0.081(2) Uani 1 1 d . . .
H66A H 0.3203 0.2477 0.6352 0.097 Uiso 1 1 calc R . .
C67 C 0.4259(7) 0.0485(15) 0.6475(11) 0.176(7) Uani 1 1 d . . .
C68 C 0.35582(19) 0.4314(5) 0.6687(3) 0.0628(18) Uani 1 1 d . . .
C71 C 0.3426(8) 0.4469(11) 0.8907(8) 0.306(14) Uani 1 1 d . . .
H71A H 0.3355 0.4805 0.9219 0.459 Uiso 1 1 calc R . .
H71B H 0.3726 0.4288 0.9117 0.459 Uiso 1 1 calc R . .
H71C H 0.3253 0.3875 0.8750 0.459 Uiso 1 1 calc R . .
F1 F 0.4314(8) -0.0117(9) 0.6850(9) 0.343(12) Uani 1 1 d . . .
F2 F 0.4606(5) 0.0552(9) 0.6417(16) 0.381(13) Uani 1 1 d . . .
F3 F 0.4072(6) 0.0083(11) 0.5950(8) 0.343(11) Uani 1 1 d . . .

loop_
_atom_site_aniso_label
_atom_site_aniso_U_11
_atom_site_aniso_U_22
_atom_site_aniso_U_33
_atom_site_aniso_U_23
_atom_site_aniso_U_13
_atom_site_aniso_U_12
Rh1 0.0405(3) 0.0527(3) 0.0464(3) 0.0007(2) 0.00853(18) -0.0050(2)
O1 0.102(4) 0.096(4) 0.068(3) 0.018(3) 0.036(3) 0.008(3)
O2 0.143(6) 0.112(5) 0.094(4) -0.022(4) 0.067(4) -0.022(4)
N1 0.041(3) 0.062(3) 0.059(3) 0.004(3) 0.011(2) -0.001(2)
N2 0.046(3) 0.058(3) 0.048(3) 0.003(2) 0.009(2) -0.008(2)
N3 0.048(3) 0.058(3) 0.044(3) 0.002(2) 0.010(2) -0.005(2)
N4 0.046(3) 0.055(3) 0.057(3) 0.002(2) 0.015(2) -0.001(2)
C1 0.064(4) 0.048(4) 0.066(4) 0.008(3) 0.021(3) -0.005(3)
C2 0.076(5) 0.055(4) 0.098(6) 0.006(4) 0.022(4) -0.017(4)
C3 0.059(4) 0.071(5) 0.076(5) -0.001(4) 0.011(4) -0.019(4)
C4 0.049(4) 0.059(4) 0.056(4) -0.001(3) 0.012(3) -0.013(3)
C5 0.049(4) 0.064(5) 0.044(3) 0.000(3) 0.006(3) -0.012(3)
C6 0.044(3) 0.067(4) 0.057(4) 0.008(3) 0.011(3) -0.001(3)
C7 0.040(4) 0.085(5) 0.086(5) 0.016(4) 0.006(3) -0.005(4)
C8 0.052(4) 0.075(5) 0.084(5) 0.017(4) 0.000(4) -0.007(4)
C9 0.050(4) 0.068(5) 0.048(4) 0.007(3) 0.006(3) -0.001(3)
C10 0.055(4) 0.063(4) 0.049(4) 0.004(3) 0.009(3) -0.003(3)
C11 0.055(4) 0.061(4) 0.049(4) 0.003(3) 0.010(3) -0.008(3)
C12 0.064(4) 0.058(4) 0.064(4) 0.008(3) 0.011(3) -0.008(3)
C13 0.059(4) 0.064(4) 0.061(4) 0.003(3) 0.013(3) -0.020(3)
C14 0.046(3) 0.057(4) 0.047(3) -0.002(3) 0.014(3) -0.012(3)
C15 0.042(3) 0.060(4) 0.053(4) -0.001(3) 0.017(3) -0.007(3)
C16 0.039(3) 0.069(4) 0.048(3) -0.004(3) 0.010(3) 0.000(3)
C17 0.042(3) 0.075(5) 0.068(4) 0.001(4) 0.016(3) -0.002(3)
C18 0.048(4) 0.060(4) 0.076(4) 0.008(4) 0.019(3) 0.006(3)
C19 0.054(4) 0.052(4) 0.061(4) -0.002(3) 0.020(3) 0.001(3)
C20 0.058(4) 0.055(4) 0.068(4) 0.005(3) 0.017(3) 0.007(3)
C21 0.046(4) 0.080(5) 0.054(4) -0.001(4) 0.013(3) -0.016(3)
C22 0.063(5) 0.208(11) 0.115(7) -0.077(7) 0.046(5) -0.049(6)
C23 0.074(6) 0.217(13) 0.122(8) -0.084(8) 0.036(6) -0.052(7)
C24 0.062(5) 0.145(9) 0.109(7) -0.022(6) 0.031(5) -0.049(5)
C25 0.081(7) 0.285(17) 0.105(8) -0.011(9) 0.041(6) -0.055(9)
C26 0.090(7) 0.37(2) 0.074(6) -0.032(9) 0.037(6) -0.090(10)
C27 0.063(6) 0.212(13) 0.193(11) -0.024(9) 0.039(7) -0.057(7)
C31 0.048(4) 0.059(4) 0.077(5) 0.020(4) 0.004(3) -0.006(3)
C32 0.081(6) 0.105(7) 0.086(6) 0.031(5) 0.015(4) -0.003(5)
C33 0.108(8) 0.129(9) 0.107(8) 0.068(7) 0.003(6) -0.033(7)
C34 0.075(6) 0.071(6) 0.156(11) 0.026(7) -0.018(7) -0.009(5)
C35 0.105(8) 0.077(7) 0.159(11) 0.009(7) 0.027(8) 0.018(6)
C36 0.100(7) 0.086(6) 0.121(7) 0.021(6) 0.041(6) 0.015(5)
C37 0.133(9) 0.090(7) 0.264(15) 0.094(9) -0.056(9) -0.007(7)
C41 0.038(3) 0.064(4) 0.053(4) 0.000(3) 0.012(3) -0.001(3)
C42 0.061(4) 0.119(6) 0.060(4) -0.015(4) 0.023(4) -0.027(4)
C43 0.058(5) 0.125(7) 0.083(6) -0.006(5) 0.033(4) -0.027(5)
C44 0.045(4) 0.082(5) 0.072(5) -0.003(4) 0.008(3) -0.013(3)
C45 0.070(5) 0.115(7) 0.066(5) -0.024(4) 0.018(4) -0.020(5)
C46 0.062(4) 0.124(7) 0.058(4) -0.017(4) 0.021(4) -0.035(4)
C47 0.062(5) 0.119(7) 0.135(8) -0.030(6) 0.019(5) -0.035(5)
C51 0.064(4) 0.055(4) 0.072(5) -0.001(4) 0.014(4) 0.008(3)
C52 0.43(2) 0.098(8) 0.067(6) 0.009(6) 0.048(10) 0.117(11)
C53 0.46(3) 0.085(8) 0.090(8) 0.001(7) 0.053(12) 0.128(12)
C54 0.096(6) 0.065(5) 0.088(6) 0.016(5) -0.005(5) -0.008(5)
C55 0.38(2) 0.142(11) 0.223(14) 0.112(11) 0.236(16) 0.133(13)
C56 0.335(19) 0.126(9) 0.201(12) 0.100(9) 0.219(14) 0.136(11)
C57 0.158(10) 0.071(6) 0.143(9) 0.042(6) 0.006(8) 0.017(6)
C61 0.062(4) 0.082(5) 0.050(4) -0.006(3) 0.022(3) 0.000(4)
C62 0.059(5) 0.128(8) 0.097(6) -0.025(5) 0.032(4) -0.003(5)
C63 0.081(7) 0.152(10) 0.112(7) -0.012(7) 0.035(6) 0.039(7)
C64 0.114(8) 0.096(7) 0.108(7) -0.009(6) 0.050(6) 0.028(6)
C65 0.112(8) 0.091(7) 0.112(7) -0.018(5) 0.054(6) 0.003(6)
C66 0.078(5) 0.077(5) 0.085(5) -0.016(4) 0.036(4) -0.010(4)
C67 0.217(18) 0.175(16) 0.166(15) -0.009(12) 0.114(14) 0.083(14)
C68 0.045(4) 0.072(5) 0.059(4) 0.005(3) 0.012(3) -0.007(3)
C71 0.65(4) 0.170(15) 0.246(18) 0.017(13) 0.33(3) -0.019(19)
F1 0.61(3) 0.172(10) 0.352(18) 0.101(11) 0.32(2) 0.216(15)
F2 0.265(15) 0.200(11) 0.80(4) -0.109(18) 0.35(2) 0.025(10)
F3 0.45(3) 0.259(14) 0.254(14) -0.100(11) 0.100(14) 0.169(15)

loop_
_geom_bond_atom_site_label_1
_geom_bond_atom_site_label_2
_geom_bond_distance
_geom_bond_site_symmetry_2
_geom_bond_publ_flag
Rh1 C68 1.941(7) . ?
Rh1 N3 2.030(5) . ?
Rh1 N2 2.032(5) . ?
Rh1 N4 2.033(5) . ?
Rh1 N1 2.040(5) . ?
O1 C68 1.209(7) . ?
O2 C71 1.342(13) . ?
N1 C4 1.377(7) . ?
N1 C1 1.383(8) . ?
N2 C9 1.372(8) . ?
N2 C6 1.375(7) . ?
N3 C11 1.369(7) . ?
N3 C14 1.392(7) . ?
N4 C19 1.365(8) . ?
N4 C16 1.397(7) . ?
C1 C20 1.408(8) . ?
C1 C2 1.449(9) . ?
C2 C3 1.330(9) . ?
C3 C4 1.448(9) . ?
C4 C5 1.368(8) . ?
C5 C6 1.397(9) . ?
C5 C21 1.507(8) . ?
C6 C7 1.416(9) . ?
C7 C8 1.346(9) . ?
C8 C9 1.448(8) . ?
C9 C10 1.408(8) . ?
C10 C11 1.409(8) . ?
C10 C31 1.482(9) . ?
C11 C12 1.440(8) . ?
C12 C13 1.328(8) . ?
C13 C14 1.421(8) . ?
C14 C15 1.392(8) . ?
C15 C16 1.386(8) . ?
C15 C41 1.506(8) . ?
C16 C17 1.439(8) . ?
C17 C18 1.335(8) . ?
C18 C19 1.437(8) . ?
C19 C20 1.391(8) . ?
C20 C51 1.499(9) . ?
C21 C22 1.319(9) . ?
C21 C26 1.337(11) . ?
C22 C23 1.414(11) . ?
C23 C24 1.353(12) . ?
C24 C25 1.304(12) . ?
C24 C27 1.527(11) . ?
C25 C26 1.389(12) . ?
C31 C32 1.385(10) . ?
C31 C36 1.390(11) . ?
C32 C33 1.425(13) . ?
C33 C34 1.382(17) . ?
C34 C35 1.321(16) . ?
C34 C37 1.559(13) . ?
C35 C36 1.363(12) . ?
C41 C42 1.347(8) . ?
C41 C46 1.371(8) . ?
C42 C43 1.402(9) . ?
C43 C44 1.358(9) . ?
C44 C45 1.345(9) . ?
C44 C47 1.527(9) . ?
C45 C46 1.394(9) . ?
C51 C56 1.309(11) . ?
C51 C52 1.319(12) . ?
C52 C53 1.432(13) . ?
C53 C54 1.299(15) . ?
C54 C55 1.236(13) . ?
C54 C57 1.541(11) . ?
C55 C56 1.405(13) . ?
C61 C66 1.394(9) . ?
C61 C62 1.397(10) . ?
C61 C68 1.512(9) . ?
C62 C63 1.396(12) . ?
C63 C64 1.364(13) . ?
C64 C65 1.367(12) . ?
C64 C67 1.458(17) . ?
C65 C66 1.371(10) . ?
C67 F1 1.124(18) . ?
C67 F3 1.20(2) . ?
C67 F2 1.27(2) . ?
F2 F3 1.778(19) . ?
